data_7229463
loop_
_publ_author_name
'Smolobochkin, A. V.'
'Gazizov, A. S.'
'Melyashova, A. S.'
'Voronina, J. K.'
'Strelnik, A. G.'
'Vatsadze, S. Z.'
'Burilov, A. R.'
'Pudovik, M. A.'
'Fedorova, O. A.'
'Sinyashin, O. G.'

_publ_section_title
;
 Tandem intramolecular cyclisation/1,3-aryl shift in
 N-(4,4-diethoxybutyl)-1-arylmethanimines (Kazan reaction): synthesis of
 3-benzylidene-1-pyrrolines
;
_journal_issue 80
_journal_name_full 'RSC Advances'
_journal_page_first 50955
_journal_paper_doi 10.1039/C7RA11216E
_journal_volume 7
_journal_year 2017
_chemical_formula_moiety 'C13 H12 F3 N O2'
_chemical_formula_sum 'C13 H12 F3 N O2'
_chemical_formula_weight 271.24
_chemical_name_common '(E)-4-benzylidene-3,4-dihydro-2H-pyrrol-1-ium 2,2,2-trifluoroacetate'
_chemical_name_systematic '(E)-4-benzylidene-3,4-dihydro-2H-pyrrol-1-ium 2,2,2-trifluoroacetate'
_space_group_IT_number 14
_symmetry_cell_setting monoclinic
_symmetry_Int_Tables_number 14
_symmetry_space_group_name_Hall '-P 2ybc'
_symmetry_space_group_name_H-M 'P 1 21/c 1'
_atom_sites_solution_hydrogens geom
_atom_sites_solution_primary direct
_atom_sites_solution_secondary difmap
_audit_creation_method SHELXL-97
_audit_update_record
;
2017-04-14 deposited with the CCDC.
2017-10-27 downloaded from the CCDC.
;
_cell_angle_alpha 90.00
_cell_angle_beta 97.423(4)
_cell_angle_gamma 90.00
_cell_formula_units_Z 4
_cell_length_a 13.578(3)
_cell_length_b 10.2118(19)
_cell_length_c 9.1356(17)
_cell_measurement_reflns_used 1276
_cell_measurement_temperature 296(2)
_cell_measurement_theta_max 20.70
_cell_measurement_theta_min 3.49
_cell_volume 1256.1(4)
_computing_cell_refinement 'Bruker SAINT'
_computing_data_collection 'Bruker APEX2'
_computing_data_reduction 'Bruker SAINT'
_computing_molecular_graphics 'Bruker SHELXTL'
_computing_publication_material 'Bruker SHELXTL'
_computing_structure_refinement 'SHELXL-97 (Sheldrick, 2008)'
_computing_structure_solution 'SHELXS-97 (Sheldrick, 2008)'
_diffrn_ambient_temperature 296(2)
_diffrn_measured_fraction_theta_full 0.997
_diffrn_measured_fraction_theta_max 0.997
_diffrn_measurement_device_type 'Bruker APEX-II CCD'
_diffrn_measurement_method '\f and \w scans'
_diffrn_radiation_monochromator graphite
_diffrn_radiation_type MoK\a
_diffrn_radiation_wavelength 0.71073
_diffrn_reflns_av_R_equivalents 0.0710
_diffrn_reflns_av_sigmaI/netI 0.0576
_diffrn_reflns_limit_h_max 12
_diffrn_reflns_limit_h_min -16
_diffrn_reflns_limit_k_max 12
_diffrn_reflns_limit_k_min -12
_diffrn_reflns_limit_l_max 11
_diffrn_reflns_limit_l_min -11
_diffrn_reflns_number 13498
_diffrn_reflns_theta_full 26.00
_diffrn_reflns_theta_max 26.00
_diffrn_reflns_theta_min 2.50
_diffrn_source 'fine-focus sealed tube'
_exptl_absorpt_coefficient_mu 0.126
_exptl_absorpt_correction_T_max 0.9875
_exptl_absorpt_correction_T_min 0.9813
_exptl_absorpt_correction_type none
_exptl_crystal_colour colorless
_exptl_crystal_density_diffrn 1.434
_exptl_crystal_density_method 'not measured'
_exptl_crystal_description prism
_exptl_crystal_F_000 560
_exptl_crystal_size_max 0.15
_exptl_crystal_size_mid 0.13
_exptl_crystal_size_min 0.10
_refine_diff_density_max 0.120
_refine_diff_density_min -0.136
_refine_diff_density_rms 0.030
_refine_ls_extinction_coef 0.0067(16)
_refine_ls_extinction_expression Fc^*^=kFc[1+0.001xFc^2^\l^3^/sin(2\q)]^-1/4^
_refine_ls_extinction_method SHELXL
_refine_ls_goodness_of_fit_ref 1.060
_refine_ls_hydrogen_treatment mixed
_refine_ls_matrix_type full
_refine_ls_number_parameters 205
_refine_ls_number_reflns 2458
_refine_ls_number_restraints 0
_refine_ls_restrained_S_all 1.060
_refine_ls_R_factor_all 0.1230
_refine_ls_R_factor_gt 0.0430
_refine_ls_shift/su_max 0.002
_refine_ls_shift/su_mean 0.000
_refine_ls_structure_factor_coef Fsqd
_refine_ls_weighting_details 'calc w=1/[\s^2^(Fo^2^)+(0.0428P)^2^+0.0000P] where P=(Fo^2^+2Fc^2^)/3'
_refine_ls_weighting_scheme calc
_refine_ls_wR_factor_gt 0.0890
_refine_ls_wR_factor_ref 0.1166
_reflns_number_gt 1189
_reflns_number_total 2458
_reflns_threshold_expression >2sigma(I)
_cod_data_source_file c7ra11216e2.cif
_cod_data_source_block s100_fin
_cod_original_sg_symbol_H-M 'P 21/c'
_cod_database_code 7229463

loop_
_space_group_symop_id
_space_group_symop_operation_xyz
1 'x, y, z'
2 '-x, y+1/2, -z+1/2'
3 '-x, -y, -z'
4 'x, -y-1/2, z-1/2'

loop_
_atom_site_label
_atom_site_type_symbol
_atom_site_fract_x
_atom_site_fract_y
_atom_site_fract_z
_atom_site_U_iso_or_equiv
_atom_site_adp_type
_atom_site_occupancy
_atom_site_symmetry_multiplicity
_atom_site_calc_flag
_atom_site_refinement_flags
_atom_site_disorder_assembly
_atom_site_disorder_group
F1 F 0.4657(5) 0.2635(10) 0.0792(8) 0.129(3) Uani 0.689(11) 1 d P A 1
F1A F 0.341(2) 0.297(4) -0.079(3) 0.217(12) Uani 0.311(11) 1 d P A 2
F2A F 0.4794(18) 0.3607(18) -0.014(4) 0.161(8) Uani 0.311(11) 1 d P A 2
F3A F 0.428(3) 0.2297(15) 0.0934(19) 0.242(16) Uani 0.311(11) 1 d P A 2
O1 O 0.27988(16) 0.4907(2) 0.0848(2) 0.1096(8) Uani 1 1 d . . .
O2 O 0.41538(13) 0.45674(15) 0.24546(18) 0.0692(5) Uani 1 1 d . . .
C13 C 0.3885(2) 0.3285(3) 0.0297(3) 0.0685(7) Uani 1 1 d . . .
C14 C 0.3584(2) 0.4366(2) 0.1310(3) 0.0623(7) Uani 1 1 d . A .
F2 F 0.3953(10) 0.3751(5) -0.1036(7) 0.124(3) Uani 0.689(11) 1 d P A 1
F3 F 0.3171(4) 0.2396(5) 0.0052(10) 0.107(2) Uani 0.689(11) 1 d P A 1
N1 N 0.39430(16) 0.88656(18) 1.1691(2) 0.0573(5) Uani 1 1 d . . .
H1 H 0.471(2) 0.903(2) 1.209(3) 0.103(9) Uiso 1 1 d . . .
C2 C 0.34705(18) 0.9307(2) 1.0491(3) 0.0559(6) Uani 1 1 d . . .
H2 H 0.3760 0.9834 0.9835 0.067 Uiso 1 1 calc R . .
C3 C 0.24548(18) 0.89115(19) 1.0258(2) 0.0502(6) Uani 1 1 d . . .
C4 C 0.23002(17) 0.8048(2) 1.1545(2) 0.0559(6) Uani 1 1 d . . .
H41 H 0.1788 0.8401 1.2080 0.067 Uiso 1 1 calc R . .
H42 H 0.2112 0.7169 1.1215 0.067 Uiso 1 1 calc R . .
C5 C 0.33073(18) 0.8044(2) 1.2509(3) 0.0654(7) Uani 1 1 d . . .
H51 H 0.3254 0.8413 1.3474 0.079 Uiso 1 1 calc R . .
H52 H 0.3570 0.7162 1.2633 0.079 Uiso 1 1 calc R . .
C6 C 0.18383(18) 0.9321(2) 0.9077(2) 0.0566(6) Uani 1 1 d . . .
H6 H 0.2131 0.9860 0.8435 0.068 Uiso 1 1 calc R . .
C7 C 0.07922(18) 0.9059(2) 0.8639(2) 0.0552(6) Uani 1 1 d . . .
C8 C 0.0331(2) 0.9659(2) 0.7360(3) 0.0715(7) Uani 1 1 d . . .
H8 H 0.0703 1.0192 0.6814 0.086 Uiso 1 1 calc R . .
C9 C -0.0661(2) 0.9478(3) 0.6890(3) 0.0832(9) Uani 1 1 d . . .
H9 H -0.0954 0.9890 0.6035 0.100 Uiso 1 1 calc R . .
C10 C -0.1223(2) 0.8693(3) 0.7677(3) 0.0821(8) Uani 1 1 d . . .
H10 H -0.1896 0.8576 0.7361 0.098 Uiso 1 1 calc R . .
C11 C -0.0783(2) 0.8082(3) 0.8935(3) 0.0759(8) Uani 1 1 d . . .
H11 H -0.1159 0.7544 0.9468 0.091 Uiso 1 1 calc R . .
C12 C 0.02096(19) 0.8262(2) 0.9411(3) 0.0637(7) Uani 1 1 d . . .
H12 H 0.0497 0.7842 1.0264 0.076 Uiso 1 1 calc R . .

loop_
_atom_site_aniso_label
_atom_site_aniso_U_11
_atom_site_aniso_U_22
_atom_site_aniso_U_33
_atom_site_aniso_U_23
_atom_site_aniso_U_13
_atom_site_aniso_U_12
F1 0.079(3) 0.156(7) 0.137(5) -0.087(5) -0.047(3) 0.071(3)
F1A 0.156(18) 0.31(3) 0.152(19) -0.159(17) -0.095(13) 0.150(17)
F2A 0.153(15) 0.160(10) 0.194(16) -0.058(9) 0.111(15) -0.009(8)
F3A 0.47(4) 0.055(6) 0.204(14) 0.015(7) 0.04(2) 0.077(11)
O1 0.0891(16) 0.1266(17) 0.1061(15) -0.0344(13) -0.0146(12) 0.0507(14)
O2 0.0613(11) 0.0830(12) 0.0625(11) -0.0163(9) 0.0052(9) 0.0103(9)
C13 0.060(2) 0.076(2) 0.066(2) -0.0115(16) -0.0012(17) 0.0089(17)
C14 0.0553(17) 0.0658(16) 0.0659(17) -0.0048(14) 0.0088(14) 0.0106(14)
F2 0.186(9) 0.118(3) 0.079(3) -0.006(2) 0.063(5) -0.008(3)
F3 0.095(3) 0.067(2) 0.158(5) -0.035(2) 0.012(3) -0.016(2)
N1 0.0588(15) 0.0588(12) 0.0554(12) 0.0024(10) 0.0108(11) -0.0074(10)
C2 0.0641(18) 0.0493(13) 0.0564(15) -0.0003(12) 0.0156(13) -0.0030(12)
C3 0.0560(16) 0.0446(12) 0.0518(14) -0.0010(11) 0.0142(12) 0.0017(11)
C4 0.0551(15) 0.0524(13) 0.0613(14) 0.0059(11) 0.0118(12) -0.0001(11)
C5 0.0640(17) 0.0686(16) 0.0635(16) 0.0124(13) 0.0073(13) -0.0110(13)
C6 0.0659(18) 0.0516(14) 0.0545(14) 0.0022(11) 0.0161(13) 0.0013(12)
C7 0.0633(17) 0.0518(14) 0.0502(14) -0.0049(11) 0.0069(13) 0.0081(13)
C8 0.079(2) 0.0776(17) 0.0569(16) 0.0043(13) 0.0066(14) 0.0134(15)
C9 0.083(2) 0.100(2) 0.0619(17) -0.0073(16) -0.0102(17) 0.0245(19)
C10 0.0647(19) 0.092(2) 0.085(2) -0.0244(18) -0.0040(17) 0.0122(17)
C11 0.0622(19) 0.0791(18) 0.085(2) -0.0033(15) 0.0045(15) 0.0020(15)
C12 0.0576(17) 0.0633(15) 0.0689(16) 0.0018(13) 0.0034(13) 0.0036(13)

loop_
_atom_type_symbol
_atom_type_description
_atom_type_scat_dispersion_real
_atom_type_scat_dispersion_imag
_atom_type_scat_source
C C 0.0033 0.0016 'International Tables Vol C Tables 4.2.6.8 and 6.1.1.4'
H H 0.0000 0.0000 'International Tables Vol C Tables 4.2.6.8 and 6.1.1.4'
F F 0.0171 0.0103 'International Tables Vol C Tables 4.2.6.8 and 6.1.1.4'
O O 0.0106 0.0060 'International Tables Vol C Tables 4.2.6.8 and 6.1.1.4'
N N 0.0061 0.0033 'International Tables Vol C Tables 4.2.6.8 and 6.1.1.4'

loop_
_geom_angle_atom_site_label_1
_geom_angle_atom_site_label_2
_geom_angle_atom_site_label_3
_geom_angle
F1 C13 F2A 60.1(11)
F1 C13 C14 115.7(3)
F1 C13 F2 111.3(5)
F1 C13 F3 104.7(5)
F1A C13 F1 119.9(7)
F1A C13 F2A 103.9(14)
F1A C13 F3A 109.2(13)
F1A C13 C14 124.0(6)
F1A C13 F2 54(2)
F1A C13 F3 49(2)
F2A C13 C14 108.6(5)
F3A C13 F1 29.7(16)
F3A C13 F2A 89.0(11)
F3A C13 C14 115.6(8)
F3A C13 F2 130.1(10)
F3A C13 F3 77.6(17)
F2 C13 F2A 58.7(11)
F2 C13 C14 110.7(3)
F2 C13 F3 103.2(4)
F3 C13 F2A 140.8(5)
F3 C13 C14 110.4(3)
O1 C14 O2 129.6(2)
O1 C14 C13 113.9(2)
O2 C14 C13 116.5(2)
C2 N1 H1 126.6(13)
C2 N1 C5 111.9(2)
C5 N1 H1 121.4(13)
N1 C2 H2 123.3
N1 C2 C3 113.3(2)
C3 C2 H2 123.3
C2 C3 C4 106.21(19)
C6 C3 C2 121.4(2)
C6 C3 C4 132.3(2)
C3 C4 H41 110.9
C3 C4 H42 110.9
C3 C4 C5 104.29(18)
H42 C4 H41 108.9
C5 C4 H41 110.9
C5 C4 H42 110.9
N1 C5 C4 104.21(17)
N1 C5 H51 110.9
N1 C5 H52 110.9
C4 C5 H51 110.9
C4 C5 H52 110.9
H51 C5 H52 108.9
C3 C6 H6 114.7
C3 C6 C7 130.6(2)
C7 C6 H6 114.7
C8 C7 C6 118.0(2)
C12 C7 C6 124.7(2)
C12 C7 C8 117.3(2)
C7 C8 H8 119.3
C9 C8 C7 121.3(3)
C9 C8 H8 119.3
C8 C9 H9 119.8
C10 C9 C8 120.3(3)
C10 C9 H9 119.8
C9 C10 H10 120.3
C9 C10 C11 119.4(3)
C11 C10 H10 120.3
C10 C11 H11 119.8
C12 C11 C10 120.5(3)
C12 C11 H11 119.8
C7 C12 H12 119.4
C11 C12 C7 121.1(2)
C11 C12 H12 119.4

loop_
_geom_bond_atom_site_label_1
_geom_bond_atom_site_label_2
_geom_bond_distance
C13 F1 1.272(5)
C13 F1A 1.156(10)
C13 F2A 1.383(11)
C13 F3A 1.249(16)
C13 C14 1.530(4)
C13 F2 1.322(6)
C13 F3 1.327(5)
C14 O1 1.226(3)
C14 O2 1.235(3)
N1 H1 1.07(3)
C2 N1 1.279(3)
C2 H2 0.9300
C3 C2 1.426(3)
C3 C6 1.344(3)
C4 C3 1.506(3)
C4 H41 0.9700
C4 H42 0.9700
C5 N1 1.474(3)
C5 C4 1.528(3)
C5 H51 0.9700
C5 H52 0.9700
C6 H6 0.9300
C6 C7 1.450(3)
C7 C8 1.394(3)
C7 C12 1.390(3)
C8 H8 0.9300
C8 C9 1.372(4)
C9 H9 0.9300
C9 C10 1.372(4)
C10 H10 0.9300
C10 C11 1.375(4)
C11 H11 0.9300
C12 C11 1.373(3)
C12 H12 0.9300

loop_
_geom_torsion_atom_site_label_1
_geom_torsion_atom_site_label_2
_geom_torsion_atom_site_label_3
_geom_torsion_atom_site_label_4
_geom_torsion
F1 C13 C14 O1 -174.9(7)
F1 C13 C14 O2 5.1(8)
F1A C13 C14 O1 -2(3)
F1A C13 C14 O2 178(3)
F2A C13 C14 O1 120.1(18)
F2A C13 C14 O2 -60.0(18)
F3A C13 C14 O1 -142(2)
F3A C13 C14 O2 38(2)
F2 C13 C14 O1 57.4(7)
F2 C13 C14 O2 -122.7(7)
F3 C13 C14 O1 -56.2(5)
F3 C13 C14 O2 123.7(5)
N1 C5 C4 C3 -1.2(2)
C2 C3 C6 C7 -179.0(2)
C3 C2 N1 C5 0.7(3)
C3 C6 C7 C8 178.0(2)
C3 C6 C7 C12 -1.3(4)
C4 C3 C2 N1 -1.5(2)
C4 C3 C6 C7 0.0(4)
C4 C5 N1 C2 0.3(2)
C5 C4 C3 C2 1.6(2)
C5 C4 C3 C6 -177.6(2)
C6 C3 C2 N1 177.77(19)
C6 C7 C8 C9 -178.8(2)
C6 C7 C12 C11 178.8(2)
C7 C8 C9 C10 -0.2(4)
C7 C12 C11 C10 0.0(4)
C8 C7 C12 C11 -0.5(3)
C8 C9 C10 C11 -0.4(4)
C9 C10 C11 C12 0.5(4)
C12 C7 C8 C9 0.6(3)
